data_4131465
loop_
_publ_author_name
'Goudy, Violaine'
'Jaoul, Arnaud'
'Cordier, Marie'
'Clavagu\'era, Carine'
'Nocton, Gr\'egory'

_publ_section_title
;
 Tuning the Stability of Pd(IV) Intermediates Using a Redox Non-innocent
 Ligand Combined with an Organolanthanide Fragment.
;
_journal_issue 31
_journal_name_full 'Journal of the American Chemical Society'
_journal_page_first 10633
_journal_page_last 10636
_journal_paper_doi 10.1021/jacs.7b05634
_journal_volume 139
_journal_year 2017
_chemical_formula_moiety 'C11 H9 I N4 Pd'
_chemical_formula_sum 'C22 H18 I2 N8 Pd2'
_chemical_formula_weight 861.04
_space_group_crystal_system monoclinic
_space_group_IT_number 14
_space_group_name_Hall '-P 2ybc'
_space_group_name_H-M_alt 'P 1 21/c 1'
_atom_sites_solution_hydrogens geom
_audit_creation_method SHELXL-2014/7
_cell_angle_alpha 90
_cell_angle_beta 110.081(2)
_cell_angle_gamma 90
_cell_formula_units_Z 4
_cell_length_a 10.4545(5)
_cell_length_b 17.5951(7)
_cell_length_c 13.9967(8)
_cell_measurement_reflns_used 4258
_cell_measurement_temperature 150.0(1)
_cell_measurement_theta_max 27.485
_cell_measurement_theta_min 0.998
_cell_volume 2418.1(2)
_computing_cell_refinement 'DENZO (Otwinowski & Minor, 1997) & COLLECT'
_computing_data_collection 'COLLECT (Hooft, R.W.W., 1998)'
_computing_data_reduction 'DENZO & COLLECT'
_computing_molecular_graphics 'PLATON (Spek, 2009)'
_computing_structure_refinement 'SHELXL-2014/7 (Sheldrick, 2014)'
_computing_structure_solution SHELXT(Sheldrick,2014)
_diffrn_ambient_temperature 150.0(1)
_diffrn_measured_fraction_theta_full 0.989
_diffrn_measured_fraction_theta_max 0.988
_diffrn_measurement_device_type 'Kappa APEX II'
_diffrn_measurement_method 'phi and omega scans'
_diffrn_radiation_type MoK\a
_diffrn_radiation_wavelength 0.71069
_diffrn_reflns_av_R_equivalents 0.0475
_diffrn_reflns_av_unetI/netI 0.0468
_diffrn_reflns_Laue_measured_fraction_full 0.989
_diffrn_reflns_Laue_measured_fraction_max 0.988
_diffrn_reflns_limit_h_max 12
_diffrn_reflns_limit_h_min -10
_diffrn_reflns_limit_k_max 21
_diffrn_reflns_limit_k_min -20
_diffrn_reflns_limit_l_max 17
_diffrn_reflns_limit_l_min -13
_diffrn_reflns_number 11878
_diffrn_reflns_point_group_measured_fraction_full 0.989
_diffrn_reflns_point_group_measured_fraction_max 0.988
_diffrn_reflns_theta_full 25.240
_diffrn_reflns_theta_max 25.679
_diffrn_reflns_theta_min 2.074
_exptl_absorpt_coefficient_mu 4.069
_exptl_absorpt_correction_T_max 1.2141
_exptl_absorpt_correction_T_min 0.773368
_exptl_absorpt_correction_type multi-scan
_exptl_absorpt_process_details DENZO/SCALEPACK
_exptl_crystal_colour brown
_exptl_crystal_density_diffrn 2.365
_exptl_crystal_description plate
_exptl_crystal_F_000 1616
_refine_diff_density_max 4.222
_refine_diff_density_min -1.691
_refine_diff_density_rms 0.240
_refine_ls_extinction_method none
_refine_ls_goodness_of_fit_ref 1.080
_refine_ls_hydrogen_treatment constr
_refine_ls_matrix_type full
_refine_ls_number_parameters 327
_refine_ls_number_reflns 4544
_refine_ls_number_restraints 18
_refine_ls_restrained_S_all 1.079
_refine_ls_R_factor_all 0.1032
_refine_ls_R_factor_gt 0.0823
_refine_ls_shift/su_max 0.000
_refine_ls_shift/su_mean 0.000
_refine_ls_structure_factor_coef Fsqd
_refine_ls_weighting_details 'w=1/[\s^2^(Fo^2^)+(0.0808P)^2^+63.5141P] where P=(Fo^2^+2Fc^2^)/3'
_refine_ls_weighting_scheme calc
_refine_ls_wR_factor_gt 0.1975
_refine_ls_wR_factor_ref 0.2150
_reflns_Friedel_coverage 0.000
_reflns_number_gt 3635
_reflns_number_total 4544
_reflns_threshold_expression 'I > 2\s(I)'
_cod_data_source_file ja7b05634_si_002.cif
_cod_data_source_block 7
_cod_original_sg_symbol_H-M 'P 21/c'
_cod_database_code 4131465
_shelx_shelxl_version_number 2014/7
_shelx_space_group_comment
;
The symmetry employed for this shelxl refinement is uniquely defined
by the following loop, which should always be used as a source of
symmetry information in preference to the above space-group names.
They are only intended as comments.
;

loop_
_space_group_symop_operation_xyz
'x, y, z'
'-x, y+1/2, -z+1/2'
'-x, -y, -z'
'x, -y-1/2, z-1/2'

loop_
_atom_site_label
_atom_site_type_symbol
_atom_site_fract_x
_atom_site_fract_y
_atom_site_fract_z
_atom_site_U_iso_or_equiv
_atom_site_adp_type
_atom_site_occupancy
_atom_site_site_symmetry_order
_atom_site_calc_flag
_atom_site_refinement_flags_posn
_atom_site_refinement_flags_adp
_atom_site_refinement_flags_occupancy
_atom_site_disorder_assembly
_atom_site_disorder_group
I1A I 0.69810(13) 0.32172(9) 0.32457(10) 0.0471(5) Uani 0.758(4) 1 d . . P A -1
C11A C 0.459(2) 0.2306(11) 0.3758(16) 0.036(5) Uani 0.758(4) 1 d . U P A -1
H11A H 0.3977 0.2098 0.3113 0.054 Uiso 0.758(4) 1 calc R U P A -1
H11B H 0.4205 0.2214 0.4295 0.054 Uiso 0.758(4) 1 calc R U P A -1
H11C H 0.5481 0.2057 0.3938 0.054 Uiso 0.758(4) 1 calc R U P A -1
I1B I 0.5235(5) 0.2202(2) 0.3974(4) 0.0468(14) Uani 0.242(4) 1 d . . P A 2
C11B C 0.685(4) 0.364(3) 0.333(3) 0.014(8) Uani 0.242(4) 1 d . U P A 2
H11D H 0.6706 0.3572 0.2608 0.021 Uiso 0.242(4) 1 calc R U P A 2
H11E H 0.7493 0.3256 0.3728 0.021 Uiso 0.242(4) 1 calc R U P A 2
H11F H 0.7225 0.4149 0.3546 0.021 Uiso 0.242(4) 1 calc R U P A 2
Pd1 Pd 0.48271(11) 0.35147(6) 0.35975(8) 0.0397(3) Uani 1 1 d . . . . .
N1 N 0.4886(11) 0.4743(7) 0.3564(8) 0.038(3) Uani 1 1 d . . . . .
N2 N 0.3011(11) 0.3762(6) 0.3851(8) 0.034(2) Uani 1 1 d . . . . .
N3 N 0.1399(13) 0.5598(7) 0.4036(10) 0.049(3) Uani 1 1 d . . . . .
N4 N 0.2502(13) 0.6105(7) 0.4098(10) 0.048(3) Uani 1 1 d . . . . .
C1 C 0.3784(14) 0.5044(7) 0.3763(9) 0.034(3) Uani 1 1 d . . . . .
C2 C 0.2778(12) 0.4527(7) 0.3891(8) 0.027(2) Uani 1 1 d . . . . .
C3 C 0.2037(14) 0.3282(8) 0.3915(10) 0.042(3) Uani 1 1 d . . . . .
H3 H 0.2159 0.2750 0.3869 0.050 Uiso 1 1 calc R U . . .
C4 C 0.0859(15) 0.3550(9) 0.4046(13) 0.052(4) Uani 1 1 d . . . . .
H4 H 0.0199 0.3196 0.4095 0.062 Uiso 1 1 calc R U . . .
C5 C 0.0626(15) 0.4300(9) 0.4108(11) 0.048(4) Uani 1 1 d . . . . .
H5 H -0.0179 0.4477 0.4205 0.058 Uiso 1 1 calc R U . . .
C6 C 0.1625(13) 0.4813(8) 0.4022(9) 0.037(3) Uani 1 1 d . . . . .
C7 C 0.3624(13) 0.5824(8) 0.3856(10) 0.037(3) Uani 1 1 d . . . . .
C8 C 0.4624(17) 0.6298(8) 0.3753(11) 0.050(4) Uani 1 1 d . . . . .
H8 H 0.4543 0.6834 0.3798 0.060 Uiso 1 1 calc R U . . .
C9 C 0.5732(16) 0.5990(9) 0.3585(12) 0.050(4) Uani 1 1 d . . . . .
H9 H 0.6437 0.6315 0.3542 0.060 Uiso 1 1 calc R U . . .
C10 C 0.5838(13) 0.5219(8) 0.3478(9) 0.038(3) Uani 1 1 d . . . . .
H10 H 0.6601 0.5020 0.3339 0.045 Uiso 1 1 calc R U . . .
I2 I -0.18576(10) 0.56725(6) 0.18252(8) 0.0533(3) Uani 1 1 d . . . . .
Pd2 Pd 0.02639(10) 0.53242(6) 0.14013(7) 0.0340(3) Uani 1 1 d . . . . .
N5 N -0.0007(11) 0.4103(6) 0.1340(8) 0.035(2) Uani 1 1 d . . . . .
N6 N 0.2061(11) 0.5000(6) 0.1193(8) 0.035(2) Uani 1 1 d . . . . .
N7 N 0.3385(19) 0.3094(11) 0.0967(11) 0.077(5) Uani 1 1 d . . . . .
N8 N 0.242(2) 0.2650(10) 0.1084(13) 0.082(5) Uani 1 1 d . . . . .
C12 C 0.1118(13) 0.3752(7) 0.1239(10) 0.035(3) Uani 1 1 d . . . . .
C13 C 0.2182(13) 0.4240(9) 0.1154(10) 0.042(3) Uani 1 1 d . . . . .
C14 C 0.3092(15) 0.5424(11) 0.1116(11) 0.053(4) Uani 1 1 d . . . . .
H14 H 0.3027 0.5962 0.1116 0.064 Uiso 1 1 calc R U . . .
C15 C 0.4274(15) 0.5077(14) 0.1033(12) 0.066(6) Uani 1 1 d . . . . .
H15 H 0.5015 0.5386 0.1025 0.079 Uiso 1 1 calc R U . . .
C16 C 0.4364(18) 0.4320(17) 0.0966(13) 0.083(8) Uani 1 1 d . . . . .
H16 H 0.5142 0.4095 0.0878 0.099 Uiso 1 1 calc R U . . .
C17 C 0.3294(16) 0.3864(10) 0.1028(11) 0.053(4) Uani 1 1 d . . . . .
C18 C 0.1252(19) 0.2978(9) 0.1198(13) 0.057(4) Uani 1 1 d . . . . .
C19 C 0.016(2) 0.2529(9) 0.1264(13) 0.067(5) Uani 1 1 d . . . . .
H19 H 0.0210 0.1990 0.1244 0.080 Uiso 1 1 calc R U . . .
C20 C -0.0941(19) 0.2865(9) 0.1357(13) 0.057(4) Uani 1 1 d . . . . .
H20 H -0.1685 0.2569 0.1388 0.069 Uiso 1 1 calc R U . . .
C21 C -0.0978(16) 0.3647(9) 0.1407(10) 0.049(4) Uani 1 1 d . . . . .
H21 H -0.1755 0.3874 0.1495 0.058 Uiso 1 1 calc R U . . .
C22 C 0.0365(12) 0.6555(6) 0.1480(9) 0.028(2) Uani 1 1 d . U . . .
H22A H 0.0993 0.6711 0.2149 0.042 Uiso 1 1 calc R U . . .
H22B H -0.0544 0.6761 0.1379 0.042 Uiso 1 1 calc R U . . .
H22C H 0.0690 0.6749 0.0948 0.042 Uiso 1 1 calc R U . . .

loop_
_atom_site_aniso_label
_atom_site_aniso_U_11
_atom_site_aniso_U_22
_atom_site_aniso_U_33
_atom_site_aniso_U_23
_atom_site_aniso_U_13
_atom_site_aniso_U_12
I1A 0.0376(7) 0.0521(10) 0.0563(9) -0.0062(6) 0.0223(6) 0.0064(6)
C11A 0.036(5) 0.036(5) 0.036(5) 0.0001(8) 0.0125(19) -0.0002(8)
I1B 0.045(3) 0.031(2) 0.069(3) -0.0016(18) 0.025(2) 0.0097(18)
C11B 0.016(11) 0.013(11) 0.013(11) -0.006(7) 0.004(7) 0.005(8)
Pd1 0.0460(6) 0.0409(6) 0.0343(6) 0.0020(4) 0.0166(5) 0.0142(5)
N1 0.031(6) 0.054(7) 0.031(6) 0.001(5) 0.010(5) 0.000(5)
N2 0.035(6) 0.037(6) 0.030(6) 0.007(4) 0.010(5) -0.001(5)
N3 0.044(7) 0.050(7) 0.053(8) -0.003(6) 0.016(6) 0.024(6)
N4 0.049(7) 0.033(6) 0.055(8) -0.003(6) 0.011(6) 0.018(5)
C1 0.046(8) 0.029(6) 0.024(6) 0.001(5) 0.008(5) 0.011(6)
C2 0.030(6) 0.030(6) 0.020(6) -0.002(5) 0.007(5) 0.008(5)
C3 0.043(8) 0.044(8) 0.041(8) 0.004(6) 0.016(6) -0.015(6)
C4 0.036(8) 0.058(10) 0.061(10) 0.014(8) 0.016(7) -0.008(7)
C5 0.038(8) 0.068(11) 0.046(8) 0.007(7) 0.024(7) 0.012(7)
C6 0.037(7) 0.049(8) 0.021(6) 0.004(5) 0.006(5) 0.003(6)
C7 0.037(7) 0.039(7) 0.033(7) -0.007(6) 0.010(6) 0.008(6)
C8 0.067(11) 0.028(7) 0.044(9) 0.004(6) 0.005(7) -0.006(7)
C9 0.042(8) 0.049(9) 0.050(9) 0.004(7) 0.003(7) -0.012(7)
C10 0.030(7) 0.050(8) 0.029(6) 0.000(6) 0.005(5) -0.004(6)
I2 0.0381(5) 0.0647(7) 0.0559(6) -0.0031(5) 0.0145(5) 0.0096(5)
Pd2 0.0346(5) 0.0330(5) 0.0333(5) 0.0002(4) 0.0103(4) 0.0034(4)
N5 0.035(6) 0.040(6) 0.029(6) 0.003(5) 0.011(5) -0.014(5)
N6 0.032(6) 0.042(6) 0.030(5) 0.000(5) 0.011(4) 0.001(5)
N7 0.086(12) 0.094(13) 0.045(8) -0.007(8) 0.015(8) 0.049(11)
N8 0.121(16) 0.060(10) 0.068(11) 0.012(8) 0.038(11) 0.050(11)
C12 0.039(7) 0.030(7) 0.036(7) 0.002(5) 0.016(6) 0.007(5)
C13 0.028(7) 0.069(10) 0.027(6) 0.005(6) 0.007(5) 0.018(6)
C14 0.044(9) 0.076(11) 0.039(8) 0.004(7) 0.014(7) -0.019(8)
C15 0.027(8) 0.138(19) 0.036(8) -0.001(10) 0.015(6) -0.023(10)
C16 0.044(10) 0.17(3) 0.032(9) -0.015(12) 0.013(7) 0.026(13)
C17 0.045(9) 0.075(12) 0.037(8) -0.006(8) 0.013(7) 0.015(8)
C18 0.075(11) 0.040(8) 0.051(9) -0.006(7) 0.017(8) 0.003(8)
C19 0.120(17) 0.022(7) 0.052(10) 0.004(7) 0.023(10) -0.012(9)
C20 0.082(12) 0.042(9) 0.062(10) -0.013(7) 0.044(9) -0.034(9)
C21 0.053(9) 0.065(10) 0.030(7) -0.003(7) 0.017(7) -0.018(8)
C22 0.029(3) 0.027(3) 0.028(3) 0.0005(8) 0.0087(11) -0.0008(8)

loop_
_atom_type_symbol
_atom_type_description
_atom_type_scat_dispersion_real
_atom_type_scat_dispersion_imag
_atom_type_scat_source
C C 0.0033 0.0016 'International Tables Vol C Tables 4.2.6.8 and 6.1.1.4'
H H 0.0000 0.0000 'International Tables Vol C Tables 4.2.6.8 and 6.1.1.4'
I I -0.4742 1.8119 'International Tables Vol C Tables 4.2.6.8 and 6.1.1.4'
N N 0.0061 0.0033 'International Tables Vol C Tables 4.2.6.8 and 6.1.1.4'
Pd Pd -0.9988 1.0072 'International Tables Vol C Tables 4.2.6.8 and 6.1.1.4'

loop_
_geom_angle_atom_site_label_1
_geom_angle_atom_site_label_2
_geom_angle_atom_site_label_3
_geom_angle
Pd1 C11A H11A 109.5
Pd1 C11A H11B 109.5
H11A C11A H11B 109.5
Pd1 C11A H11C 109.5
H11A C11A H11C 109.5
H11B C11A H11C 109.5
Pd1 C11B H11D 109.5
Pd1 C11B H11E 109.5
H11D C11B H11E 109.5
Pd1 C11B H11F 109.5
H11D C11B H11F 109.5
H11E C11B H11F 109.5
N2 Pd1 C11A 92.5(7)
N2 Pd1 N1 80.3(4)
C11A Pd1 N1 172.1(6)
N2 Pd1 C11B 162.4(14)
N1 Pd1 C11B 82.2(14)
N2 Pd1 I1B 105.6(3)
N1 Pd1 I1B 166.5(3)
C11B Pd1 I1B 91.4(13)
N2 Pd1 I1A 178.6(3)
C11A Pd1 I1A 87.6(6)
N1 Pd1 I1A 99.7(3)
C10 N1 C1 118.4(12)
C10 N1 Pd1 130.9(9)
C1 N1 Pd1 110.3(8)
C3 N2 C2 117.5(12)
C3 N2 Pd1 129.1(10)
C2 N2 Pd1 113.2(8)
C6 N3 N4 118.5(11)
C7 N4 N3 118.9(11)
N1 C1 C7 122.2(13)
N1 C1 C2 118.4(11)
C7 C1 C2 119.4(12)
N2 C2 C6 122.7(12)
N2 C2 C1 117.7(10)
C6 C2 C1 119.6(11)
N2 C3 C4 121.3(14)
N2 C3 H3 119.3
C4 C3 H3 119.3
C5 C4 C3 121.9(14)
C5 C4 H4 119.0
C3 C4 H4 119.0
C4 C5 C6 117.5(13)
C4 C5 H5 121.2
C6 C5 H5 121.2
C2 C6 N3 121.4(12)
C2 C6 C5 118.9(13)
N3 C6 C5 119.6(13)
C8 C7 C1 117.7(13)
C8 C7 N4 122.2(13)
C1 C7 N4 120.1(13)
C9 C8 C7 119.6(13)
C9 C8 H8 120.2
C7 C8 H8 120.2
C8 C9 C10 120.9(14)
C8 C9 H9 119.6
C10 C9 H9 119.6
N1 C10 C9 121.2(13)
N1 C10 H10 119.4
C9 C10 H10 119.4
N6 Pd2 N5 80.5(4)
N6 Pd2 C22 104.5(4)
N5 Pd2 C22 175.0(4)
N6 Pd2 I2 174.7(3)
N5 Pd2 I2 97.7(3)
C22 Pd2 I2 77.3(3)
C21 N5 C12 116.0(12)
C21 N5 Pd2 133.8(11)
C12 N5 Pd2 110.2(8)
C14 N6 C13 117.3(13)
C14 N6 Pd2 130.3(11)
C13 N6 Pd2 112.4(9)
N8 N7 C17 120.2(15)
N7 N8 C18 119.8(15)
C18 C12 N5 123.6(13)
C18 C12 C13 119.6(13)
N5 C12 C13 116.8(11)
N6 C13 C17 124.7(15)
N6 C13 C12 120.1(11)
C17 C13 C12 115.2(14)
N6 C14 C15 120.8(17)
N6 C14 H14 119.6
C15 C14 H14 119.6
C16 C15 C14 121.2(16)
C16 C15 H15 119.4
C14 C15 H15 119.4
C15 C16 C17 119.2(16)
C15 C16 H16 120.4
C17 C16 H16 120.4
N7 C17 C13 123.8(17)
N7 C17 C16 119.4(18)
C13 C17 C16 116.8(18)
C12 C18 N8 121.3(17)
C12 C18 C19 117.0(16)
N8 C18 C19 121.7(16)
C20 C19 C18 119.9(14)
C20 C19 H19 120.1
C18 C19 H19 120.1
C19 C20 C21 119.1(15)
C19 C20 H20 120.5
C21 C20 H20 120.5
N5 C21 C20 124.5(16)
N5 C21 H21 117.8
C20 C21 H21 117.8
Pd2 C22 H22A 109.5
Pd2 C22 H22B 109.5
H22A C22 H22B 109.5
Pd2 C22 H22C 109.5
H22A C22 H22C 109.5
H22B C22 H22C 109.5

loop_
_geom_bond_atom_site_label_1
_geom_bond_atom_site_label_2
_geom_bond_distance
I1A Pd1 2.5197(16)
C11A Pd1 2.16(2)
C11A H11A 0.9800
C11A H11B 0.9800
C11A H11C 0.9800
I1B Pd1 2.375(4)
C11B Pd1 2.28(4)
C11B H11D 0.9800
C11B H11E 0.9800
C11B H11F 0.9800
Pd1 N2 2.093(11)
Pd1 N1 2.163(12)
N1 C10 1.337(17)
N1 C1 1.380(17)
N2 C3 1.349(16)
N2 C2 1.373(16)
N3 C6 1.404(18)
N3 N4 1.436(19)
N4 C7 1.417(18)
C1 C7 1.394(18)
C1 C2 1.448(18)
C2 C6 1.376(17)
C3 C4 1.39(2)
C3 H3 0.9500
C4 C5 1.35(2)
C4 H4 0.9500
C5 C6 1.42(2)
C5 H5 0.9500
C7 C8 1.38(2)
C8 C9 1.37(2)
C8 H8 0.9500
C9 C10 1.37(2)
C9 H9 0.9500
C10 H10 0.9500
I2 Pd2 2.5594(14)
Pd2 N6 2.078(11)
Pd2 N5 2.165(11)
Pd2 C22 2.169(11)
N5 C21 1.322(17)
N5 C12 1.379(16)
N6 C14 1.345(18)
N6 C13 1.346(19)
N7 N8 1.33(3)
N7 C17 1.36(2)
N8 C18 1.40(2)
C12 C18 1.37(2)
C12 C13 1.44(2)
C13 C17 1.400(19)
C14 C15 1.42(3)
C14 H14 0.9500
C15 C16 1.34(3)
C15 H15 0.9500
C16 C17 1.40(3)
C16 H16 0.9500
C18 C19 1.42(3)
C19 C20 1.34(3)
C19 H19 0.9500
C20 C21 1.38(2)
C20 H20 0.9500
C21 H21 0.9500
C22 H22A 0.9800
C22 H22B 0.9800
C22 H22C 0.9800

loop_
_geom_torsion_atom_site_label_1
_geom_torsion_atom_site_label_2
_geom_torsion_atom_site_label_3
_geom_torsion_atom_site_label_4
_geom_torsion
C6 N3 N4 C7 17.7(19)
C10 N1 C1 C7 1.3(18)
Pd1 N1 C1 C7 175.5(10)
C10 N1 C1 C2 -177.9(11)
Pd1 N1 C1 C2 -3.6(13)
C3 N2 C2 C6 1.9(17)
Pd1 N2 C2 C6 178.1(9)
C3 N2 C2 C1 -176.5(11)
Pd1 N2 C2 C1 -0.3(13)
N1 C1 C2 N2 2.8(16)
C7 C1 C2 N2 -176.4(11)
N1 C1 C2 C6 -175.6(11)
C7 C1 C2 C6 5.2(17)
C2 N2 C3 C4 -1.8(19)
Pd1 N2 C3 C4 -177.3(10)
N2 C3 C4 C5 1(2)
C3 C4 C5 C6 1(2)
N2 C2 C6 N3 -178.4(11)
C1 C2 C6 N3 -0.1(18)
N2 C2 C6 C5 -0.7(18)
C1 C2 C6 C5 177.6(11)
N4 N3 C6 C2 -11.3(19)
N4 N3 C6 C5 171.0(12)
C4 C5 C6 C2 -1(2)
C4 C5 C6 N3 177.2(14)
N1 C1 C7 C8 -0.7(19)
C2 C1 C7 C8 178.5(12)
N1 C1 C7 N4 -177.7(11)
C2 C1 C7 N4 1.5(18)
N3 N4 C7 C8 170.3(13)
N3 N4 C7 C1 -12.9(19)
C1 C7 C8 C9 -1(2)
N4 C7 C8 C9 175.7(13)
C7 C8 C9 C10 3(2)
C1 N1 C10 C9 0.1(19)
Pd1 N1 C10 C9 -172.8(10)
C8 C9 C10 N1 -2(2)
C17 N7 N8 C18 5(3)
C21 N5 C12 C18 0.6(19)
Pd2 N5 C12 C18 178.8(12)
C21 N5 C12 C13 179.4(11)
Pd2 N5 C12 C13 -2.5(14)
C14 N6 C13 C17 -1(2)
Pd2 N6 C13 C17 -179.4(11)
C14 N6 C13 C12 179.6(12)
Pd2 N6 C13 C12 0.9(15)
C18 C12 C13 N6 180.0(13)
N5 C12 C13 N6 1.2(18)
C18 C12 C13 C17 0.2(19)
N5 C12 C13 C17 -178.6(12)
C13 N6 C14 C15 -2(2)
Pd2 N6 C14 C15 176.3(10)
N6 C14 C15 C16 4(2)
C14 C15 C16 C17 -3(3)
N8 N7 C17 C13 -4(3)
N8 N7 C17 C16 176.1(16)
N6 C13 C17 N7 -178.5(14)
C12 C13 C17 N7 1(2)
N6 C13 C17 C16 2(2)
C12 C13 C17 C16 -178.6(13)
C15 C16 C17 N7 -179.6(16)
C15 C16 C17 C13 0(2)
N5 C12 C18 N8 179.4(14)
C13 C12 C18 N8 1(2)
N5 C12 C18 C19 0(2)
C13 C12 C18 C19 -178.7(13)
N7 N8 C18 C12 -3(3)
N7 N8 C18 C19 176.3(16)
C12 C18 C19 C20 0(2)
N8 C18 C19 C20 -179.0(17)
C18 C19 C20 C21 -1(3)
C12 N5 C21 C20 -2(2)
Pd2 N5 C21 C20 -179.3(11)
C19 C20 C21 N5 2(2)
